data_4030008
loop_
_publ_author_name
'Sartillo-Piscil, Fernando'
'Quintero, Leticia'
'Cruz-Gregorio, Silvano'
'Espinosa-Aguirre, Javier'
'Elinos-Baez, Carmen M'
'H\"opfl, Herbert'
'Serrano, Abel'

_publ_section_title
;
 Further Evidence on the Favorable Role of the Anomeric Effect on the
 Cleavage of HepDirect and Cyclophosphamide Prodrugs.
;
_journal_issue 20
_journal_name_full 'The Journal of organic chemistry'
_journal_page_first 9647
_journal_page_last 9654
_journal_paper_doi 10.1021/jo501772g
_journal_volume 79
_journal_year 2014
_chemical_formula_moiety 'C18 H23 Cl3 N O6 P'
_chemical_formula_sum 'C18 H23 Cl3 N O6 P'
_chemical_formula_weight 486.69
_chemical_name_systematic
;

 ?

;
_space_group_IT_number 4
_symmetry_cell_setting monoclinic
_symmetry_space_group_name_Hall 'P 2yb'
_symmetry_space_group_name_H-M 'P 1 21 1'
_atom_sites_solution_hydrogens geom
_atom_sites_solution_primary direct
_atom_sites_solution_secondary difmap
_audit_creation_method SHELXL-97
_cell_angle_alpha 90.00
_cell_angle_beta 91.444(4)
_cell_angle_gamma 90.00
_cell_formula_units_Z 2
_cell_length_a 6.2184(15)
_cell_length_b 16.744(4)
_cell_length_c 10.777(3)
_cell_measurement_reflns_used 4222
_cell_measurement_temperature 293(2)
_cell_measurement_theta_max 27.66
_cell_measurement_theta_min 2.25
_cell_volume 1121.8(5)
_computing_cell_refinement 'Bruker SAINT'
_computing_data_collection 'Bruker SMART'
_computing_data_reduction 'Bruker SAINT'
_computing_molecular_graphics 'Bruker SHELXTL'
_computing_publication_material 'Bruker SHELXTL'
_computing_structure_refinement 'SHELXL-97 (Sheldrick, 1997)'
_computing_structure_solution 'SHELXS-97 (Sheldrick, 1990)'
_diffrn_ambient_temperature 293(2)
_diffrn_measured_fraction_theta_full 1.000
_diffrn_measured_fraction_theta_max 1.000
_diffrn_measurement_device_type 'CCD area detector'
_diffrn_measurement_method 'phi and omega scans'
_diffrn_radiation_monochromator graphite
_diffrn_radiation_source 'fine-focus sealed tube'
_diffrn_radiation_type MoK\a
_diffrn_radiation_wavelength 0.71073
_diffrn_reflns_av_R_equivalents 0.0573
_diffrn_reflns_av_sigmaI/netI 0.0573
_diffrn_reflns_limit_h_max 7
_diffrn_reflns_limit_h_min -7
_diffrn_reflns_limit_k_max 19
_diffrn_reflns_limit_k_min -19
_diffrn_reflns_limit_l_max 12
_diffrn_reflns_limit_l_min -12
_diffrn_reflns_number 10904
_diffrn_reflns_theta_full 25.00
_diffrn_reflns_theta_max 25.00
_diffrn_reflns_theta_min 1.89
_exptl_absorpt_coefficient_mu 0.513
_exptl_absorpt_correction_T_max 0.85
_exptl_absorpt_correction_T_min 0.81
_exptl_absorpt_correction_type multi-scan
_exptl_absorpt_process_details SADABS
_exptl_crystal_colour colorless
_exptl_crystal_density_diffrn 1.441
_exptl_crystal_density_method 'not measured'
_exptl_crystal_description 'rectangular prism'
_exptl_crystal_F_000 504
_exptl_crystal_size_max 0.42
_exptl_crystal_size_mid 0.39
_exptl_crystal_size_min 0.32
_refine_diff_density_max 0.350
_refine_diff_density_min -0.202
_refine_diff_density_rms 0.053
_refine_ls_abs_structure_details 'Flack H D (1983), Acta Cryst. A39, 876-881'
_refine_ls_abs_structure_Flack 0.17(9)
_refine_ls_extinction_method none
_refine_ls_goodness_of_fit_ref 1.173
_refine_ls_hydrogen_treatment constr
_refine_ls_matrix_type full
_refine_ls_number_parameters 264
_refine_ls_number_reflns 3954
_refine_ls_number_restraints 1
_refine_ls_restrained_S_all 1.173
_refine_ls_R_factor_all 0.0658
_refine_ls_R_factor_gt 0.0603
_refine_ls_shift/su_max 0.000
_refine_ls_shift/su_mean 0.000
_refine_ls_structure_factor_coef Fsqd
_refine_ls_weighting_details 'calc w=1/[\s^2^(Fo^2^)+(0.0529P)^2^+0.2114P] where P=(Fo^2^+2Fc^2^)/3'
_refine_ls_weighting_scheme calc
_refine_ls_wR_factor_gt 0.1316
_refine_ls_wR_factor_ref 0.1344
_reflns_number_gt 3643
_reflns_number_total 3954
_reflns_threshold_expression >2sigma(I)
_cod_data_source_file jo501772g_si_002.cif
_cod_data_source_block d1dozwem
_cod_depositor_comments
;
The following automatic conversions were performed:

'_symmetry_cell_setting' value 'Monoclinic' changed to 'monoclinic'
according to
/home/saulius/struct/COD-crude-data--automatic-downloads/rss-feeds/ACS/lib/dictionaries/cif_core.dic
dictionary named 'cif_core.dic' version 2.4.2 from 2011-04-26.

Automatic conversion script
Id: cif_fix_values 2827 2014-09-09 07:05:25Z andrius 

 Adding full bibliography for 4030007--4030008.cif.
;
_cod_original_sg_symbol_H-M P2(1)
_cod_database_code 4030008

loop_
_symmetry_equiv_pos_as_xyz
'x, y, z'
'-x, y+1/2, -z'

loop_
_atom_site_label
_atom_site_type_symbol
_atom_site_fract_x
_atom_site_fract_y
_atom_site_fract_z
_atom_site_U_iso_or_equiv
_atom_site_adp_type
_atom_site_occupancy
_atom_site_symmetry_multiplicity
_atom_site_calc_flag
_atom_site_refinement_flags
P1 P 0.36321(16) 0.28376(7) 0.92834(11) 0.0384(3) Uani 1 1 d .
Cl1 Cl 0.8816(3) 0.69420(8) 0.65805(14) 0.0771(5) Uani 1 1 d .
Cl2 Cl 0.6695(4) 0.1576(2) 0.5434(2) 0.1422(11) Uani 1 1 d .
Cl3 Cl -0.1366(2) 0.05426(9) 0.94722(14) 0.0694(4) Uani 1 1 d .
N1 N 0.3129(6) 0.2091(2) 0.8358(4) 0.0456(9) Uani 1 1 d .
O1 O 0.1692(5) 0.3140(2) 0.9835(3) 0.0575(9) Uani 1 1 d .
O3 O 0.4876(5) 0.34567(18) 0.8473(3) 0.0433(7) Uani 1 1 d .
O4 O 0.5420(5) 0.25224(17) 1.0228(3) 0.0424(7) Uani 1 1 d .
O5 O 0.5540(5) 0.43429(17) 1.0651(3) 0.0412(7) Uani 1 1 d .
O6 O 0.5891(8) 0.4635(2) 1.2717(3) 0.0800(13) Uani 1 1 d .
O7 O 0.7631(7) 0.3481(2) 1.2965(3) 0.0700(11) Uani 1 1 d .
C1 C 0.4962(8) 0.4135(3) 1.1836(4) 0.0457(11) Uani 1 1 d .
H1 H 0.3394 0.4125 1.1906 0.055 Uiso 1 1 calc R
C2 C 0.5932(8) 0.3314(3) 1.2115(4) 0.0490(12) Uani 1 1 d .
H2 H 0.4886 0.2933 1.2437 0.059 Uiso 1 1 calc R
C3 C 0.6871(7) 0.3052(2) 1.0908(4) 0.0380(10) Uani 1 1 d .
H3 H 0.8258 0.2788 1.1063 0.046 Uiso 1 1 calc R
C4 C 0.7198(6) 0.3829(2) 1.0225(4) 0.0341(9) Uani 1 1 d .
H4 H 0.8607 0.4053 1.0457 0.041 Uiso 1 1 calc R
C5 C 0.7000(7) 0.3755(3) 0.8831(4) 0.0362(10) Uani 1 1 d .
H5 H 0.8077 0.3371 0.8555 0.043 Uiso 1 1 calc R
C6 C 0.7336(6) 0.4529(3) 0.8165(4) 0.0344(9) Uani 1 1 d .
C7 C 0.9353(7) 0.4699(3) 0.7706(4) 0.0464(11) Uani 1 1 d .
H7 H 1.0428 0.4313 0.7754 0.056 Uiso 1 1 calc R
C8 C 0.9781(8) 0.5427(3) 0.7184(4) 0.0514(12) Uani 1 1 d .
H8 H 1.1127 0.5533 0.6865 0.062 Uiso 1 1 calc R
C9 C 0.8202(8) 0.5992(3) 0.7138(4) 0.0444(11) Uani 1 1 d .
C10 C 0.6176(8) 0.5844(3) 0.7560(4) 0.0469(12) Uani 1 1 d .
H10 H 0.5105 0.6231 0.7499 0.056 Uiso 1 1 calc R
C11 C 0.5770(7) 0.5103(3) 0.8078(4) 0.0421(11) Uani 1 1 d .
H11 H 0.4409 0.4994 0.8372 0.051 Uiso 1 1 calc R
C13 C 0.7173(11) 0.4189(3) 1.3584(5) 0.0639(15) Uani 1 1 d .
C14 C 0.9241(13) 0.4639(5) 1.3853(7) 0.111(3) Uani 1 1 d .
H14A H 1.0207 0.4308 1.4334 0.167 Uiso 1 1 calc R
H14B H 0.8934 0.5116 1.4309 0.167 Uiso 1 1 calc R
H14C H 0.9895 0.4778 1.3085 0.167 Uiso 1 1 calc R
C15 C 0.5910(14) 0.4039(4) 1.4738(6) 0.096(2) Uani 1 1 d .
H15A H 0.4558 0.3795 1.4513 0.145 Uiso 1 1 calc R
H15B H 0.5657 0.4536 1.5152 0.145 Uiso 1 1 calc R
H15C H 0.6711 0.3689 1.5283 0.145 Uiso 1 1 calc R
C16 C 0.4829(8) 0.1732(3) 0.7627(4) 0.0537(12) Uani 1 1 d .
H16A H 0.4784 0.1155 0.7713 0.064 Uiso 1 1 calc R
H16B H 0.6221 0.1916 0.7937 0.064 Uiso 1 1 calc R
C17 C 0.4553(11) 0.1950(5) 0.6301(5) 0.094(2) Uani 1 1 d .
H17A H 0.4495 0.2527 0.6222 0.113 Uiso 1 1 calc R
H17B H 0.3205 0.1734 0.5976 0.113 Uiso 1 1 calc R
C18 C 0.1099(7) 0.1661(3) 0.8409(5) 0.0477(11) Uani 1 1 d .
H18A H 0.0822 0.1390 0.7625 0.057 Uiso 1 1 calc R
H18B H -0.0062 0.2037 0.8536 0.057 Uiso 1 1 calc R
C19 C 0.1154(8) 0.1068(3) 0.9427(5) 0.0566(13) Uani 1 1 d .
H19A H 0.1425 0.1337 1.0213 0.068 Uiso 1 1 calc R
H19B H 0.2313 0.0691 0.9301 0.068 Uiso 1 1 calc R

loop_
_atom_site_aniso_label
_atom_site_aniso_U_11
_atom_site_aniso_U_22
_atom_site_aniso_U_33
_atom_site_aniso_U_23
_atom_site_aniso_U_13
_atom_site_aniso_U_12
P1 0.0290(5) 0.0313(5) 0.0550(7) -0.0004(5) 0.0022(5) 0.0010(5)
Cl1 0.0935(11) 0.0566(8) 0.0819(10) 0.0228(8) 0.0171(8) -0.0215(8)
Cl2 0.1229(18) 0.223(3) 0.0826(13) -0.0367(15) 0.0439(13) -0.0087(18)
Cl3 0.0612(8) 0.0686(9) 0.0781(9) 0.0231(7) -0.0014(7) -0.0221(7)
N1 0.0327(19) 0.043(2) 0.061(2) -0.0045(19) 0.0015(17) -0.0039(17)
O1 0.0420(18) 0.051(2) 0.080(2) -0.0072(18) 0.0090(16) 0.0046(15)
O3 0.0356(16) 0.0471(18) 0.0467(18) 0.0044(14) -0.0090(13) -0.0074(14)
O4 0.0422(17) 0.0296(15) 0.0554(19) 0.0015(13) 0.0018(15) -0.0016(13)
O5 0.0522(17) 0.0332(15) 0.0385(17) 0.0020(13) 0.0088(13) 0.0091(14)
O6 0.145(4) 0.046(2) 0.048(2) -0.0072(17) -0.005(2) 0.025(2)
O7 0.101(3) 0.060(2) 0.047(2) -0.0079(18) -0.018(2) 0.023(2)
C1 0.054(3) 0.044(3) 0.040(3) -0.003(2) 0.010(2) 0.016(2)
C2 0.070(3) 0.036(3) 0.041(3) 0.006(2) 0.013(2) 0.007(2)
C3 0.037(2) 0.038(2) 0.039(2) 0.0011(18) -0.0051(18) 0.0077(18)
C4 0.027(2) 0.036(2) 0.039(2) -0.0038(18) 0.0014(17) -0.0001(17)
C5 0.032(2) 0.039(2) 0.038(2) 0.0005(19) 0.0042(18) 0.0033(18)
C6 0.032(2) 0.039(2) 0.032(2) -0.0047(18) 0.0018(17) -0.0087(19)
C7 0.040(2) 0.051(3) 0.048(3) -0.003(2) 0.005(2) 0.003(2)
C8 0.041(3) 0.066(3) 0.047(3) 0.007(2) 0.008(2) -0.011(3)
C9 0.055(3) 0.044(3) 0.035(2) 0.008(2) 0.000(2) -0.016(2)
C10 0.048(3) 0.041(3) 0.051(3) 0.007(2) 0.002(2) 0.001(2)
C11 0.040(3) 0.046(3) 0.041(3) -0.003(2) 0.005(2) -0.009(2)
C13 0.100(4) 0.054(3) 0.038(3) -0.003(2) 0.002(3) 0.003(3)
C14 0.140(7) 0.118(6) 0.076(5) -0.025(4) 0.000(5) -0.031(6)
C15 0.149(7) 0.088(5) 0.052(4) 0.002(3) 0.015(4) 0.003(5)
C16 0.053(3) 0.051(3) 0.057(3) -0.012(2) 0.002(2) -0.007(2)
C17 0.086(4) 0.129(6) 0.067(4) 0.003(4) 0.016(3) -0.010(5)
C18 0.041(3) 0.039(3) 0.063(3) 0.006(2) -0.008(2) -0.007(2)
C19 0.042(3) 0.064(3) 0.063(3) 0.009(3) -0.011(2) -0.010(2)

loop_
_atom_type_symbol
_atom_type_description
_atom_type_scat_dispersion_real
_atom_type_scat_dispersion_imag
_atom_type_scat_source
C C 0.0033 0.0016 'International Tables Vol C Tables 4.2.6.8 and 6.1.1.4'
H H 0.0000 0.0000 'International Tables Vol C Tables 4.2.6.8 and 6.1.1.4'
N N 0.0061 0.0033 'International Tables Vol C Tables 4.2.6.8 and 6.1.1.4'
O O 0.0106 0.0060 'International Tables Vol C Tables 4.2.6.8 and 6.1.1.4'
P P 0.1023 0.0942 'International Tables Vol C Tables 4.2.6.8 and 6.1.1.4'
Cl Cl 0.1484 0.1585 'International Tables Vol C Tables 4.2.6.8 and 6.1.1.4'

loop_
_geom_angle_atom_site_label_1
_geom_angle_atom_site_label_2
_geom_angle_atom_site_label_3
_geom_angle
O1 P1 O3 115.07(19)
O1 P1 O4 115.6(2)
O3 P1 O4 103.32(16)
O1 P1 N1 111.8(2)
O3 P1 N1 104.84(18)
O4 P1 N1 105.07(18)
C18 N1 C16 117.1(4)
C18 N1 P1 120.7(3)
C16 N1 P1 121.1(3)
C5 O3 P1 122.4(3)
C3 O4 P1 122.7(2)
C1 O5 C4 110.6(3)
C1 O6 C13 110.5(4)
C13 O7 C2 108.7(4)
O5 C1 O6 111.6(4)
O5 C1 C2 107.4(3)
O6 C1 C2 104.7(4)
O7 C2 C3 108.6(4)
O7 C2 C1 103.6(4)
C3 C2 C1 104.6(3)
O4 C3 C2 111.4(4)
O4 C3 C4 111.8(3)
C2 C3 C4 103.3(3)
O5 C4 C5 109.1(3)
O5 C4 C3 104.8(3)
C5 C4 C3 113.9(3)
O3 C5 C6 107.8(3)
O3 C5 C4 110.1(3)
C6 C5 C4 113.4(3)
C11 C6 C7 118.6(4)
C11 C6 C5 122.2(4)
C7 C6 C5 119.0(4)
C8 C7 C6 120.9(5)
C9 C8 C7 119.0(4)
C8 C9 C10 121.9(4)
C8 C9 Cl1 118.8(4)
C10 C9 Cl1 119.2(4)
C9 C10 C11 118.2(4)
C6 C11 C10 121.3(4)
O7 C13 O6 104.5(4)
O7 C13 C15 111.7(5)
O6 C13 C15 109.5(6)
O7 C13 C14 109.4(6)
O6 C13 C14 108.9(5)
C15 C13 C14 112.5(5)
N1 C16 C17 110.5(5)
C16 C17 Cl2 110.7(5)
N1 C18 C19 110.8(4)
C18 C19 Cl3 110.1(3)

loop_
_geom_bond_atom_site_label_1
_geom_bond_atom_site_label_2
_geom_bond_distance
P1 O1 1.449(3)
P1 O3 1.572(3)
P1 O4 1.579(3)
P1 N1 1.625(4)
Cl1 C9 1.747(4)
Cl2 C17 1.761(7)
Cl3 C19 1.799(5)
N1 C18 1.456(5)
N1 C16 1.463(6)
O3 C5 1.455(5)
O4 C3 1.451(5)
O5 C1 1.381(5)
O5 C4 1.427(5)
O6 C1 1.382(6)
O6 C13 1.424(7)
O7 C13 1.394(6)
O7 C2 1.409(6)
C1 C2 1.528(6)
C2 C3 1.505(6)
C3 C4 1.511(6)
C4 C5 1.510(6)
C5 C6 1.500(6)
C6 C11 1.369(6)
C6 C7 1.389(6)
C7 C8 1.371(7)
C8 C9 1.363(7)
C9 C10 1.373(6)
C10 C11 1.386(6)
C13 C15 1.509(8)
C13 C14 1.512(9)
C16 C17 1.481(8)
C18 C19 1.480(7)

loop_
_geom_torsion_atom_site_label_1
_geom_torsion_atom_site_label_2
_geom_torsion_atom_site_label_3
_geom_torsion_atom_site_label_4
_geom_torsion
O1 P1 N1 C18 -16.8(4)
O3 P1 N1 C18 -142.1(3)
O4 P1 N1 C18 109.3(3)
O1 P1 N1 C16 175.3(4)
O3 P1 N1 C16 50.0(4)
O4 P1 N1 C16 -58.6(4)
O1 P1 O3 C5 113.4(3)
O4 P1 O3 C5 -13.5(3)
N1 P1 O3 C5 -123.4(3)
O1 P1 O4 C3 -79.3(3)
O3 P1 O4 C3 47.3(3)
N1 P1 O4 C3 156.9(3)
C4 O5 C1 O6 100.8(4)
C4 O5 C1 C2 -13.4(5)
C13 O6 C1 O5 -121.6(5)
C13 O6 C1 C2 -5.7(6)
C13 O7 C2 C3 136.2(4)
C13 O7 C2 C1 25.4(5)
O5 C1 C2 O7 107.1(4)
O6 C1 C2 O7 -11.7(5)
O5 C1 C2 C3 -6.6(5)
O6 C1 C2 C3 -125.4(4)
P1 O4 C3 C2 88.6(4)
P1 O4 C3 C4 -26.4(4)
O7 C2 C3 O4 152.1(3)
C1 C2 C3 O4 -97.8(4)
O7 C2 C3 C4 -87.8(4)
C1 C2 C3 C4 22.3(5)
C1 O5 C4 C5 150.3(4)
C1 O5 C4 C3 28.0(4)
O4 C3 C4 O5 89.4(4)
C2 C3 C4 O5 -30.4(4)
O4 C3 C4 C5 -29.8(5)
C2 C3 C4 C5 -149.6(4)
P1 O3 C5 C6 -158.7(3)
P1 O3 C5 C4 -34.6(4)
O5 C4 C5 O3 -57.3(4)
C3 C4 C5 O3 59.3(4)
O5 C4 C5 C6 63.5(4)
C3 C4 C5 C6 -179.8(3)
O3 C5 C6 C11 44.0(5)
C4 C5 C6 C11 -78.1(5)
O3 C5 C6 C7 -141.2(4)
C4 C5 C6 C7 96.7(5)
C11 C6 C7 C8 0.4(7)
C5 C6 C7 C8 -174.5(4)
C6 C7 C8 C9 1.1(7)
C7 C8 C9 C10 -2.3(7)
C7 C8 C9 Cl1 175.2(4)
C8 C9 C10 C11 1.9(7)
Cl1 C9 C10 C11 -175.6(3)
C7 C6 C11 C10 -0.8(7)
C5 C6 C11 C10 173.9(4)
C9 C10 C11 C6 -0.3(7)
C2 O7 C13 O6 -29.2(6)
C2 O7 C13 C15 89.1(6)
C2 O7 C13 C14 -145.6(5)
C1 O6 C13 O7 21.3(6)
C1 O6 C13 C15 -98.5(5)
C1 O6 C13 C14 138.0(5)
C18 N1 C16 C17 84.4(6)
P1 N1 C16 C17 -107.2(5)
N1 C16 C17 Cl2 176.0(4)
C16 N1 C18 C19 87.1(5)
P1 N1 C18 C19 -81.3(5)
N1 C18 C19 Cl3 -179.9(3)
